data_8103153
loop_
_publ_author_name
'Kwang Ha'

_publ_section_title
;
 Crystal structure of acridinium chloride monohydrate, [C13H10N]Cl
 &#x00B7; H2O
;
_journal_issue 3
_journal_name_full 'Zeitschrift f\"ur Kristallographie - New Crystal Structures'
_journal_page_first 321
_journal_volume 226
_journal_year 2011
_chemical_formula_moiety 'C13 H10 N, Cl, H2 O'
_chemical_formula_sum 'C13 H12 Cl N O'
_chemical_formula_weight 233.69
_chemical_name_systematic
; 
Acridinium chloride monohydrate
;
_space_group_IT_number 4
_symmetry_cell_setting monoclinic
_symmetry_space_group_name_Hall 'P 2yb'
_symmetry_space_group_name_H-M 'P 1 21 1'
_atom_sites_solution_hydrogens geom
_atom_sites_solution_primary direct
_atom_sites_solution_secondary difmap
_audit_creation_method SHELXL-97
_cell_angle_alpha 90.00
_cell_angle_beta 99.016(8)
_cell_angle_gamma 90.00
_cell_formula_units_Z 2
_cell_length_a 5.442(2)
_cell_length_b 14.935(5)
_cell_length_c 6.931(2)
_cell_measurement_reflns_used 1286
_cell_measurement_temperature 200(2)
_cell_measurement_theta_max 25.03
_cell_measurement_theta_min 2.73
_cell_volume 556.4(3)
_computing_cell_refinement 'SAINT (Bruker, 2000)'
_computing_data_collection 'SMART (Bruker, 2000)'
_computing_data_reduction 'SAINT (Bruker, 2000)'
_computing_molecular_graphics 'ORTEP-III (Farrugia, 1997)'
_computing_publication_material SHELXL97
_computing_structure_refinement 'SHELXL-97 (Sheldrick, 1997)'
_computing_structure_solution 'SHELXS-97 (Sheldrick, 1997)'
_diffrn_ambient_temperature 200(2)
_diffrn_measured_fraction_theta_full 0.999
_diffrn_measured_fraction_theta_max 0.999
_diffrn_measurement_device_type 'Bruker SMART 1000 CCD'
_diffrn_measurement_method '\f and \w scans'
_diffrn_radiation_monochromator graphite
_diffrn_radiation_source 'fine-focus sealed tube'
_diffrn_radiation_type MoK\a
_diffrn_radiation_wavelength 0.71073
_diffrn_reflns_av_R_equivalents 0.0460
_diffrn_reflns_av_sigmaI/netI 0.1113
_diffrn_reflns_limit_h_max 7
_diffrn_reflns_limit_h_min -6
_diffrn_reflns_limit_k_max 19
_diffrn_reflns_limit_k_min -19
_diffrn_reflns_limit_l_max 9
_diffrn_reflns_limit_l_min -7
_diffrn_reflns_number 4131
_diffrn_reflns_theta_full 28.29
_diffrn_reflns_theta_max 28.29
_diffrn_reflns_theta_min 2.73
_diffrn_standards_decay_% 0
_diffrn_standards_interval_count 0
_diffrn_standards_interval_time 0
_diffrn_standards_number 0
_exptl_absorpt_coefficient_mu 0.319
_exptl_absorpt_correction_T_max 1.000
_exptl_absorpt_correction_T_min 0.666
_exptl_absorpt_correction_type multi-scan
_exptl_absorpt_process_details SADABS
_exptl_crystal_colour yellow
_exptl_crystal_density_diffrn 1.395
_exptl_crystal_density_method 'not measured'
_exptl_crystal_description block
_exptl_crystal_F_000 244
_exptl_crystal_size_max 0.28
_exptl_crystal_size_mid 0.25
_exptl_crystal_size_min 0.06
_refine_diff_density_max 0.421
_refine_diff_density_min -0.466
_refine_diff_density_rms 0.080
_refine_ls_abs_structure_details 'Flack H D (1983), Acta Cryst. A39, 876-881'
_refine_ls_abs_structure_Flack 0.33(11)
_refine_ls_extinction_method none
_refine_ls_goodness_of_fit_ref 1.080
_refine_ls_hydrogen_treatment mixed
_refine_ls_matrix_type full
_refine_ls_number_parameters 157
_refine_ls_number_reflns 2719
_refine_ls_number_restraints 1
_refine_ls_restrained_S_all 1.079
_refine_ls_R_factor_all 0.1098
_refine_ls_R_factor_gt 0.0567
_refine_ls_shift/su_max 0.000
_refine_ls_shift/su_mean 0.000
_refine_ls_structure_factor_coef Fsqd
_refine_ls_weighting_details 'calc w=1/[\s^2^(Fo^2^)+(0.0248P)^2^+0.0000P] where P=(Fo^2^+2Fc^2^)/3'
_refine_ls_weighting_scheme calc
_refine_ls_wR_factor_gt 0.0956
_refine_ls_wR_factor_ref 0.1312
_reflns_number_gt 1755
_reflns_number_total 2719
_reflns_threshold_expression >2sigma(I)
_cod_data_source_file 1267-3418.cff
_cod_data_source_block (h-acr)cl
_cod_depositor_comments
;
The following automatic conversions were performed:

'_symmetry_cell_setting' value 'Monoclinic' changed to 'monoclinic'
according to /home/saulius/struct/CIF-dictionaries/cif_core.dic
dictionary named 'cif_core.dic' version 2.4.1 from
2010-06-29.

'_exptl_absorpt_correction_type' value 'Multi-scan'
changed to 'multi-scan' according to
/home/saulius/struct/CIF-dictionaries/cif_core.dic dictionary named
'cif_core.dic' version 2.4.1 from 2010-06-29.

Automatic conversion script
Id: cif_fix_values 1715 2011-07-08 13:25:40Z adriana 
;
_cod_original_sg_symbol_H-M P21
_cod_database_code 8103153

loop_
_symmetry_equiv_pos_as_xyz
'x, y, z'
'-x, y+1/2, -z'

loop_
_atom_site_label
_atom_site_type_symbol
_atom_site_fract_x
_atom_site_fract_y
_atom_site_fract_z
_atom_site_U_iso_or_equiv
_atom_site_adp_type
_atom_site_occupancy
_atom_site_symmetry_multiplicity
_atom_site_calc_flag
_atom_site_refinement_flags
Cl1 Cl 0.33830(19) 0.15989(8) 0.86460(13) 0.0371(3) Uani 1 1 d .
N1 N 0.9580(7) 0.2989(2) 0.9686(5) 0.0282(8) Uani 1 1 d .
H1 H 1.072(10) 0.261(3) 0.945(7) 0.068(18) Uiso 1 1 d .
C1 C 0.8988(7) 0.3672(3) 0.8407(5) 0.0242(9) Uani 1 1 d .
C2 C 1.0365(8) 0.3808(3) 0.6865(6) 0.0316(10) Uani 1 1 d .
H2 H 1.1718 0.3426 0.6715 0.038 Uiso 1 1 calc R
C3 C 0.9711(9) 0.4499(3) 0.5593(6) 0.0376(11) Uani 1 1 d .
H3 H 1.0623 0.4593 0.4549 0.045 Uiso 1 1 calc R
C4 C 0.7713(9) 0.5075(3) 0.5798(6) 0.0398(12) Uani 1 1 d .
H4 H 0.7275 0.5542 0.4878 0.048 Uiso 1 1 calc R
C5 C 0.6413(9) 0.4967(3) 0.7300(7) 0.0370(11) Uani 1 1 d .
H5 H 0.5094 0.5367 0.7439 0.044 Uiso 1 1 calc R
C6 C 0.7013(8) 0.4257(3) 0.8674(6) 0.0283(9) Uani 1 1 d .
C7 C 0.5744(7) 0.4102(3) 1.0224(6) 0.0281(10) Uani 1 1 d .
H7 H 0.4421 0.4491 1.0412 0.034 Uiso 1 1 calc R
C8 C 0.6351(8) 0.3396(3) 1.1513(5) 0.0281(9) Uani 1 1 d .
C9 C 0.5067(9) 0.3207(3) 1.3085(7) 0.0357(11) Uani 1 1 d .
H9 H 0.3717 0.3575 1.3311 0.043 Uiso 1 1 calc R
C10 C 0.5769(9) 0.2492(3) 1.4287(6) 0.0384(11) Uani 1 1 d .
H10 H 0.4891 0.2363 1.5336 0.046 Uiso 1 1 calc R
C11 C 0.7769(8) 0.1948(3) 1.3980(6) 0.0374(11) Uani 1 1 d .
H11 H 0.8240 0.1462 1.4842 0.045 Uiso 1 1 calc R
C12 C 0.9049(8) 0.2098(3) 1.2488(6) 0.0306(10) Uani 1 1 d .
H12 H 1.0397 0.1721 1.2303 0.037 Uiso 1 1 calc R
C13 C 0.8358(7) 0.2822(3) 1.1212(5) 0.0252(9) Uani 1 1 d .
O1 O 0.8319(8) 0.0439(2) 0.8322(5) 0.0499(10) Uani 1 1 d .
H1A H 0.697(9) 0.077(3) 0.850(6) 0.046(14) Uiso 1 1 d .
H1B H 0.987(12) 0.074(4) 0.842(7) 0.08(2) Uiso 1 1 d .

loop_
_atom_site_aniso_label
_atom_site_aniso_U_11
_atom_site_aniso_U_22
_atom_site_aniso_U_33
_atom_site_aniso_U_23
_atom_site_aniso_U_13
_atom_site_aniso_U_12
Cl1 0.0360(5) 0.0374(5) 0.0391(5) -0.0031(6) 0.0098(4) 0.0025(6)
N1 0.027(2) 0.030(2) 0.029(2) -0.0019(16) 0.0051(16) 0.0028(17)
C1 0.023(2) 0.023(2) 0.025(2) -0.0011(18) -0.0003(16) -0.0043(17)
C2 0.030(2) 0.036(2) 0.029(2) -0.003(2) 0.0047(19) -0.003(2)
C3 0.040(3) 0.040(3) 0.033(3) 0.004(2) 0.006(2) -0.009(2)
C4 0.049(3) 0.031(3) 0.035(3) 0.008(2) -0.005(2) -0.009(2)
C5 0.040(3) 0.026(2) 0.042(3) -0.001(2) 0.000(2) 0.003(2)
C6 0.032(2) 0.024(2) 0.028(2) -0.0019(18) 0.0025(17) -0.0047(18)
C7 0.025(2) 0.025(2) 0.033(2) -0.0098(18) -0.001(2) -0.004(2)
C8 0.027(2) 0.031(2) 0.025(2) -0.0074(19) 0.0017(17) -0.003(2)
C9 0.035(3) 0.038(3) 0.035(3) -0.009(2) 0.010(2) -0.004(2)
C10 0.047(3) 0.041(3) 0.030(2) -0.005(2) 0.014(2) -0.018(2)
C11 0.041(3) 0.035(3) 0.034(3) 0.0014(19) 0.002(2) -0.004(2)
C12 0.030(2) 0.029(2) 0.032(2) 0.0027(18) 0.0025(18) -0.0026(19)
C13 0.025(2) 0.027(2) 0.023(2) -0.0039(17) 0.0023(17) -0.0022(18)
O1 0.037(2) 0.044(2) 0.072(3) -0.0065(17) 0.019(2) -0.0025(19)

loop_
_atom_type_symbol
_atom_type_description
_atom_type_scat_dispersion_real
_atom_type_scat_dispersion_imag
_atom_type_scat_source
C C 0.0033 0.0016 'International Tables Vol C Tables 4.2.6.8 and 6.1.1.4'
H H 0.0000 0.0000 'International Tables Vol C Tables 4.2.6.8 and 6.1.1.4'
Cl Cl 0.1484 0.1585 'International Tables Vol C Tables 4.2.6.8 and 6.1.1.4'
N N 0.0061 0.0033 'International Tables Vol C Tables 4.2.6.8 and 6.1.1.4'
O O 0.0106 0.0060 'International Tables Vol C Tables 4.2.6.8 and 6.1.1.4'

loop_
_geom_angle_atom_site_label_1
_geom_angle_atom_site_label_2
_geom_angle_atom_site_label_3
_geom_angle
C1 N1 C13 123.5(4)
C1 N1 H1 118(3)
C13 N1 H1 119(3)
N1 C1 C2 120.1(4)
N1 C1 C6 119.0(3)
C2 C1 C6 120.9(4)
C3 C2 C1 118.7(4)
C3 C2 H2 120.6
C1 C2 H2 120.6
C2 C3 C4 121.4(4)
C2 C3 H3 119.3
C4 C3 H3 119.3
C5 C4 C3 120.5(4)
C5 C4 H4 119.8
C3 C4 H4 119.8
C4 C5 C6 120.5(4)
C4 C5 H5 119.8
C6 C5 H5 119.8
C7 C6 C1 118.6(4)
C7 C6 C5 123.4(4)
C1 C6 C5 117.9(3)
C6 C7 C8 121.9(4)
C6 C7 H7 119.0
C8 C7 H7 119.0
C7 C8 C9 123.5(4)
C7 C8 C13 118.2(3)
C9 C8 C13 118.3(4)
C10 C9 C8 120.0(4)
C10 C9 H9 120.0
C8 C9 H9 120.0
C9 C10 C11 120.5(4)
C9 C10 H10 119.7
C11 C10 H10 119.7
C12 C11 C10 121.7(4)
C12 C11 H11 119.1
C10 C11 H11 119.1
C11 C12 C13 119.2(4)
C11 C12 H12 120.4
C13 C12 H12 120.4
N1 C13 C12 121.0(4)
N1 C13 C8 118.8(4)
C12 C13 C8 120.2(3)
H1A O1 H1B 118(5)

loop_
_geom_bond_atom_site_label_1
_geom_bond_atom_site_label_2
_geom_bond_distance
N1 C1 1.357(5)
N1 C13 1.358(5)
N1 H1 0.87(5)
C1 C2 1.412(5)
C1 C6 1.419(5)
C2 C3 1.368(6)
C2 H2 0.9500
C3 C4 1.411(6)
C3 H3 0.9500
C4 C5 1.357(6)
C4 H4 0.9500
C5 C6 1.429(6)
C5 H5 0.9500
C6 C7 1.384(6)
C7 C8 1.389(6)
C7 H7 0.9500
C8 C9 1.412(5)
C8 C13 1.429(5)
C9 C10 1.371(6)
C9 H9 0.9500
C10 C11 1.400(6)
C10 H10 0.9500
C11 C12 1.353(6)
C11 H11 0.9500
C12 C13 1.410(6)
C12 H12 0.9500
O1 H1A 0.91(5)
O1 H1B 0.94(7)

loop_
_geom_hbond_atom_site_label_D
_geom_hbond_atom_site_label_H
_geom_hbond_atom_site_label_A
_geom_hbond_distance_DH
_geom_hbond_distance_HA
_geom_hbond_distance_DA
_geom_hbond_angle_DHA
_geom_hbond_site_symmetry_A
N1 H1 Cl1 0.87(5) 2.23(5) 3.095(4) 175(5) 1_655
O1 H1A Cl1 0.91(5) 2.33(5) 3.234(4) 174(4) .
O1 H1B Cl1 0.94(7) 2.29(7) 3.233(4) 174(5) 1_655
C3 H3 O1 0.95 2.50 3.376(6) 153.5 2_756
C7 H7 O1 0.95 2.33 3.254(6) 165.6 2_657
C10 H10 Cl1 0.95 2.80 3.718(4) 163.1 1_556

loop_
_geom_torsion_atom_site_label_1
_geom_torsion_atom_site_label_2
_geom_torsion_atom_site_label_3
_geom_torsion_atom_site_label_4
_geom_torsion
C13 N1 C1 C2 179.4(4)
C13 N1 C1 C6 0.9(6)
N1 C1 C2 C3 179.6(4)
C6 C1 C2 C3 -1.9(6)
C1 C2 C3 C4 0.3(7)
C2 C3 C4 C5 1.4(7)
C3 C4 C5 C6 -1.3(7)
N1 C1 C6 C7 -0.6(6)
C2 C1 C6 C7 -179.1(4)
N1 C1 C6 C5 -179.6(4)
C2 C1 C6 C5 1.9(6)
C4 C5 C6 C7 -179.2(4)
C4 C5 C6 C1 -0.3(6)
C1 C6 C7 C8 0.0(6)
C5 C6 C7 C8 178.9(4)
C6 C7 C8 C9 -178.6(4)
C6 C7 C8 C13 0.4(6)
C7 C8 C9 C10 179.5(4)
C13 C8 C9 C10 0.5(6)
C8 C9 C10 C11 0.6(6)
C9 C10 C11 C12 -1.0(6)
C10 C11 C12 C13 0.2(6)
C1 N1 C13 C12 179.7(4)
C1 N1 C13 C8 -0.5(6)
C11 C12 C13 N1 -179.3(4)
C11 C12 C13 C8 0.9(6)
C7 C8 C13 N1 -0.1(5)
C9 C8 C13 N1 178.9(4)
C7 C8 C13 C12 179.7(4)
C9 C8 C13 C12 -1.2(6)
